data_7113543
loop_
_publ_author_name
'Jouaiti, Abdelaziz'
'Hosseini, Mir Wais'
'Kyritsakas, Nathalie'

_publ_section_title
;
 Molecular tectonics: infinite cationic double stranded helical
 coordination networks
;
_journal_coden_ASTM CHCOFS
_journal_issue 4
_journal_name_full
;
 Chemical Communications (Cambridge, United Kingdom)
;
_journal_page_first 472
_journal_page_last 473
_journal_paper_doi 10.1039/b211226b
_journal_year 2003
_chemical_formula_moiety 'C20 H24 Ag B F4 N2 O7'
_chemical_formula_sum 'C20 H24 Ag B F4 N2 O7'
_chemical_formula_weight 599.10
_space_group_IT_number 52
_symmetry_cell_setting orthorhombic
_symmetry_space_group_name_Hall '-P 2a 2bc'
_symmetry_space_group_name_H-M 'P n n a'
_cell_angle_alpha 90
_cell_angle_beta 90
_cell_angle_gamma 90
_cell_formula_units_Z 8
_cell_length_a 20.0363(1)
_cell_length_b 24.8375(3)
_cell_length_c 10.0921(4)
_cell_measurement_reflns_used 8084
_cell_measurement_temperature 173
_cell_measurement_theta_max 30.0
_cell_measurement_theta_min 1.4
_cell_volume 5022.3(2)
_computing_publication_material CIFGEN_IN_OpenMoleN_(_1997)
_computing_structure_refinement LSFM_OpenMoleN_(_1997)
_computing_structure_solution Direct_methods_(SIR,_Burla_et_al.,_1989)
_diffrn_ambient_temperature 173
_diffrn_measurement_details
;
8084 reflections were collected using program Collect
("Collect" Data collection software, Nonius B.V., 1998)
The conditions were as follow : crystal to detector distance =  36. mm.
Scan angle =  0.4 deg 1 scans of   90 sec per frame.
Data collection was divided into  2 set(s)
with the following starting angles and number of frames :

Set 1 Theta =    8.80 Omega =    0.00 Kappa =    0.00  445 frames
Set 2 Theta =   -8.50 Kappa =  124.00 Phi   =    0.00  163 frames
Friedel pairs were averaged. Internal R = 0.05
;
_diffrn_measurement_device_type KappaCCD
_diffrn_measurement_method '\p scans'
_diffrn_radiation_monochromator graphite
_diffrn_radiation_type Mo-K\a
_diffrn_radiation_wavelength 0.71073
_diffrn_reflns_av_R_equivalents 0.050
_diffrn_reflns_av_sigmaI/netI 0.333
_diffrn_reflns_limit_h_max 14
_diffrn_reflns_limit_h_min 0
_diffrn_reflns_limit_k_max 28
_diffrn_reflns_limit_k_min 0
_diffrn_reflns_limit_l_max 34
_diffrn_reflns_limit_l_min 0
_diffrn_reflns_number 8084
_diffrn_reflns_theta_max 30.03
_diffrn_reflns_theta_min 2.5
_diffrn_source xray_tube
_diffrn_standards_decay_% 0
_exptl_absorpt_coefficient_mu 0.874
_exptl_absorpt_correction_T_max 0.924
_exptl_absorpt_correction_T_min 0.898
_exptl_absorpt_correction_type refdelf_(Walker_&_Stuart,_1983)
_exptl_crystal_colour colorless
_exptl_crystal_density_diffrn 1.58
_exptl_crystal_density_method none
_exptl_crystal_description prism
_exptl_crystal_F_000 2416
_exptl_crystal_size_max 0.12
_exptl_crystal_size_mid 0.12
_exptl_crystal_size_min 0.09
_refine_diff_density_max 0.911
_refine_diff_density_min -0.246
_refine_ls_extinction_method none
_refine_ls_goodness_of_fit_all 6.042
_refine_ls_goodness_of_fit_ref 1.022
_refine_ls_hydrogen_treatment noref
_refine_ls_matrix_type full
_refine_ls_number_constraints 0
_refine_ls_number_parameters 354
_refine_ls_number_reflns 3612
_refine_ls_number_restraints 16
_refine_ls_R_factor_all 0.145
_refine_ls_R_factor_gt 0.067
_refine_ls_shift/esd_mean 0.002
_refine_ls_shift/su_max 0.017
_refine_ls_structure_factor_coef F
_refine_ls_weighting_scheme sigma
_refine_ls_wR_factor_all 0.429
_refine_ls_wR_factor_ref 0.079
_reflns_number_gt 3612
_reflns_number_total 8084
_reflns_threshold_expression >3.0\s(I)
_cod_duplicate_entry 7103980
_cod_data_source_file b211226b.txt
_cod_data_source_block st1223
_cod_database_code 7113543

loop_
_symmetry_equiv_pos_as_xyz
x,y,z
1/2-x,-y,+z
1/2-x,1/2+y,1/2-z
+x,1/2-y,1/2-z
-x,-y,-z
1/2+x,+y,-z
1/2+x,1/2-y,1/2+z
-x,1/2+y,1/2+z

loop_
_atom_site_aniso_label
_atom_site_aniso_U_11
_atom_site_aniso_U_22
_atom_site_aniso_U_33
_atom_site_aniso_U_12
_atom_site_aniso_U_13
_atom_site_aniso_U_23
_atom_site_aniso_type_symbol
AG1 0.0442(3) 0.1154(7) 0.0600(4) -0.0258(4) 0.0000 0.0000 Ag
AG2 0.0686(5) 0.0805(5) 0.0737(5) 0.0000 0.0000 0.0273(5) Ag
N1 0.045(3) 0.087(4) 0.053(3) -0.015(3) -0.006(3) -0.002(3) N
C1 0.036(3) 0.066(4) 0.052(4) -0.010(3) -0.010(3) 0.003(3) C
C2 0.034(3) 0.040(3) 0.054(3) -0.001(3) -0.004(3) -0.006(3) C
C3 0.035(3) 0.054(4) 0.061(4) -0.000(3) -0.010(3) -0.006(3) C
C4 0.052(4) 0.075(5) 0.056(4) 0.004(4) -0.024(3) -0.005(4) C
C5 0.064(4) 0.081(5) 0.049(4) -0.011(4) -0.006(3) 0.004(4) C
C6 0.036(3) 0.040(3) 0.061(4) 0.005(3) -0.003(3) -0.002(3) C
O1 0.033(2) 0.084(3) 0.080(3) -0.007(2) 0.001(2) 0.004(3) O
O2 0.037(2) 0.074(3) 0.056(3) 0.002(2) -0.002(2) 0.006(2) O
C7 0.066(4) 0.074(5) 0.062(4) 0.010(4) 0.016(4) 0.007(4) C
C8 0.080(5) 0.096(6) 0.049(4) 0.008(5) -0.002(4) -0.000(4) C
O3 0.076(3) 0.080(3) 0.082(4) 0.022(3) -0.024(3) -0.010(3) O
C9 0.061(5) 0.101(6) 0.088(6) -0.013(5) -0.004(5) -0.001(5) C
C10 0.055(4) 0.077(5) 0.101(6) -0.005(4) -0.010(5) 0.016(5) C
O4 0.040(3) 0.093(5) 0.100(6) 0.0000 0.0000 -0.013(5) O
N2 0.055(3) 0.061(3) 0.077(4) 0.005(3) -0.012(3) 0.009(3) N
C11 0.050(4) 0.053(4) 0.062(4) -0.000(3) -0.011(3) 0.004(4) C
C12 0.066(4) 0.046(4) 0.050(4) 0.002(3) -0.007(3) -0.010(3) C
C13 0.078(5) 0.053(4) 0.053(4) 0.012(4) -0.026(3) -0.013(3) C
C14 0.061(4) 0.070(5) 0.080(5) 0.005(4) -0.025(4) -0.012(4) C
C15 0.063(4) 0.065(5) 0.081(5) -0.003(4) -0.007(4) -0.002(5) C
C16 0.079(5) 0.068(4) 0.047(4) 0.009(4) -0.003(4) -0.007(4) C
O5 0.106(5) 0.126(5) 0.048(3) 0.009(4) -0.005(3) 0.012(3) O
O6 0.060(3) 0.113(4) 0.071(3) -0.011(3) -0.000(3) 0.021(3) O
C17 0.078(5) 0.121(8) 0.098(6) -0.014(6) 0.025(5) 0.007(6) C
C18 0.044(4) 0.115(7) 0.111(7) -0.005(5) 0.009(5) 0.014(6) C
O7 0.049(3) 0.117(4) 0.084(4) -0.001(3) -0.002(3) 0.005(4) O
C19 0.042(4) 0.113(7) 0.087(6) -0.002(4) 0.005(4) 0.020(5) C
C20 0.064(5) 0.124(7) 0.072(5) -0.004(5) -0.001(4) 0.034(5) C
O8 0.053(4) 0.112(6) 0.058(4) -0.000(4) 0.0000 0.0000 O
B 0.051(5) 0.18(1) 0.064(6) -0.040(6) -0.011(5) 0.008(7) B
F1 0.088(7) 0.34(2) 0.137(8) -0.056(8) 0.020(6) 0.132(8) F
F2 0.17(1) 0.19(1) 0.18(1) 0.05(1) -0.122(7) -0.05(1) F
F3 0.075(7) 0.16(1) 0.15(1) 0.006(8) -0.012(8) 0.01(1) F
F4 0.094(5) 0.38(2) 0.100(8) -0.151(6) -0.031(6) 0.01(1) F
F1a 0.13(1) 0.25(1) 0.071(6) 0.03(1) -0.022(7) 0.056(8) F
F2a 0.31(1) 0.21(1) 0.33(1) 0.10(1) 0.25(1) 0.13(1) F
F3a 0.26(1) 0.25(1) 0.165(8) -0.10(1) -0.165(7) 0.105(9) F
F4a 0.30(2) 0.16(1) 0.23(2) -0.09(1) -0.13(1) 0.07(1) F

loop_
_atom_site_label
_atom_site_fract_x
_atom_site_fract_y
_atom_site_fract_z
_atom_site_U_iso_or_equiv
_atom_site_occupancy
_atom_site_thermal_displace_type
_atom_site_calc_flag
_atom_site_calc_attached_atom
_atom_site_type_symbol
AG1 0.7500 0.0000 -0.17374(9) 0.0674(5) 0.500 Uani ? ? Ag
AG2 0.55048(5) -0.2500 0.2500 0.0741(5) 0.500 Uani ? ? Ag
N1 0.6445(3) -0.0199(3) -0.1849(6) 0.059(3) 1.000 Uani ? ? N
C1 0.6142(3) -0.0400(3) -0.0779(7) 0.050(4) 1.000 Uani ? ? C
C2 0.5479(3) -0.0545(2) -0.0771(6) 0.042(3) 1.000 Uani ? ? C
C3 0.5113(3) -0.0490(3) -0.1926(7) 0.049(3) 1.000 Uani ? ? C
C4 0.5420(4) -0.0290(3) -0.3016(7) 0.060(4) 1.000 Uani ? ? C
C5 0.6086(4) -0.0140(3) -0.2964(7) 0.064(4) 1.000 Uani ? ? C
C6 0.5154(3) -0.0761(3) 0.0438(7) 0.045(3) 1.000 Uani ? ? C
O1 0.4575(2) -0.0887(2) 0.0471(5) 0.061(3) 1.000 Uani ? ? O
O2 0.5564(2) -0.0802(2) 0.1451(5) 0.054(3) 1.000 Uani ? ? O
C7 0.5290(4) -0.1040(3) 0.2654(8) 0.067(4) 1.000 Uani ? ? C
C8 0.5863(4) -0.1156(4) 0.3561(8) 0.072(5) 1.000 Uani ? ? C
O3 0.6274(3) -0.1547(2) 0.2940(6) 0.080(3) 1.000 Uani ? ? O
C9 0.6846(4) -0.1679(4) 0.361(1) 0.082(6) 1.000 Uani ? ? C
C10 0.7245(4) -0.2066(4) 0.290(1) 0.075(5) 1.000 Uani ? ? C
O4 0.6865(3) -0.2500 0.2500 0.072(5) 0.500 Uani ? ? O
N2 0.5326(3) -0.2252(2) 0.0486(7) 0.064(4) 1.000 Uani ? ? N
C11 0.5843(3) -0.2077(3) -0.0211(7) 0.055(4) 1.000 Uani ? ? C
C12 0.5774(4) -0.1876(3) -0.1492(7) 0.053(4) 1.000 Uani ? ? C
C13 0.5129(4) -0.1851(3) -0.2027(7) 0.060(4) 1.000 Uani ? ? C
C14 0.4609(4) -0.2028(3) -0.1322(8) 0.070(5) 1.000 Uani ? ? C
C15 0.4724(4) -0.2231(3) -0.0076(9) 0.070(5) 1.000 Uani ? ? C
C16 0.6345(4) -0.1676(3) -0.2250(7) 0.063(4) 1.000 Uani ? ? C
O5 0.6304(3) -0.1472(3) -0.3322(5) 0.086(4) 1.000 Uani ? ? O
O6 0.6914(3) -0.1744(3) -0.1591(6) 0.078(4) 1.000 Uani ? ? O
C17 0.7514(5) -0.1512(5) -0.217(1) 0.097(6) 1.000 Uani ? ? C
C18 0.7979(4) -0.1390(4) -0.101(1) 0.082(6) 1.000 Uani ? ? C
O7 0.7667(3) -0.0990(3) -0.0229(6) 0.078(4) 1.000 Uani ? ? O
C19 0.8066(4) -0.0833(4) 0.0857(9) 0.075(5) 1.000 Uani ? ? C
C20 0.7706(4) -0.0458(4) 0.1679(9) 0.083(5) 1.000 Uani ? ? C
O8 0.7500 0.0000 0.0944(7) 0.070(4) 0.500 Uani ? ? O
B 0.6193(5) 0.1233(6) 0.472(1) 0.084(7) 1.000 Uani ? ? B
F1 0.6354(6) 0.1541(7) 0.381(1) 0.16(1) 0.500 Uani ? ? F
F2 0.6180(7) 0.1582(7) 0.571(1) 0.18(1) 0.500 Uani ? ? F
F3 0.6797(6) 0.0961(6) 0.487(1) 0.121(9) 0.500 Uani ? ? F
F4 0.5643(5) 0.0973(7) 0.464(1) 0.152(9) 0.500 Uani ? ? F
F1a 0.6225(7) 0.1436(7) 0.351(1) 0.13(1) 0.500 Uani ? ? F
F2a 0.569(1) 0.1504(8) 0.525(2) 0.28(1) 0.500 Uani ? ? F
F3a 0.6503(8) 0.1137(7) 0.567(1) 0.22(1) 0.500 Uani ? ? F
F4a 0.593(1) 0.0733(7) 0.454(2) 0.23(2) 0.500 Uani ? ? F
H1 0.6395 -0.0446 0.0010 0.0670 1.000 Uiso calc C1 H
H2 0.4656 -0.0591 -0.1954 0.0651 1.000 Uiso calc C3 H
H3 0.5178 -0.0253 -0.3820 0.0791 1.000 Uiso calc C4 H
H4 0.6293 0.0007 -0.3731 0.0843 1.000 Uiso calc C5 H
H5 0.5061 -0.1364 0.2447 0.0874 1.000 Uiso calc C7 H
H6 0.4990 -0.0795 0.3064 0.0874 1.000 Uiso calc C7 H
H7 0.5702 -0.1291 0.4382 0.0975 1.000 Uiso calc C8 H
H8 0.6111 -0.0836 0.3713 0.0975 1.000 Uiso calc C8 H
H9 0.6727 -0.1828 0.4446 0.1086 1.000 Uiso calc C9 H
H10 0.7102 -0.1362 0.3743 0.1086 1.000 Uiso calc C9 H
H11 0.7593 -0.2190 0.3464 0.1011 1.000 Uiso calc C10 H
H12 0.7433 -0.1897 0.2143 0.1011 1.000 Uiso calc C10 H
H13 0.6275 -0.2089 0.0175 0.0716 1.000 Uiso calc C11 H
H14 0.5062 -0.1709 -0.2891 0.0796 1.000 Uiso calc C13 H
H15 0.4170 -0.2014 -0.1674 0.0916 1.000 Uiso calc C14 H
H16 0.4354 -0.2363 0.0413 0.0910 1.000 Uiso calc C15 H
H17 0.7409 -0.1190 -0.2633 0.1287 1.000 Uiso calc C17 H
H18 0.7718 -0.1761 -0.2757 0.1287 1.000 Uiso calc C17 H
H19 0.8396 -0.1262 -0.1325 0.1169 1.000 Uiso calc C18 H
H20 0.8048 -0.1706 -0.0493 0.1169 1.000 Uiso calc C18 H
H21 0.8462 -0.0666 0.0540 0.1049 1.000 Uiso calc C19 H
H22 0.8179 -0.1141 0.1365 0.1049 1.000 Uiso calc C19 H
H23 0.7988 -0.0344 0.2383 0.1129 1.000 Uiso calc C20 H
H24 0.7324 -0.0632 0.2033 0.1129 1.000 Uiso calc C20 H

loop_
_atom_type_symbol
_atom_type_scat_dispersion_real
_atom_type_scat_dispersion_imag
_atom_type_scat_source
C 0.002 0.002 International_Tables_Vol_IV_Table_2.3.1
H 0.000 0.000 International_Tables_Vol_IV_Table_2.3.1
Ag -1.085 1.101 International_Tables_Vol_IV_Table_2.3.1
B 0.000 0.001 International_Tables_Vol_IV_Table_2.3.1
F 0.014 0.010 International_Tables_Vol_IV_Table_2.3.1
N 0.004 0.003 International_Tables_Vol_IV_Table_2.3.1
O 0.008 0.006 International_Tables_Vol_IV_Table_2.3.1

loop_
_geom_angle_atom_site_label_1
_geom_angle_atom_site_label_2
_geom_angle_atom_site_label_3
_geom_angle
AG1 N1 C1 119.0(5)
AG1 N1 C5 122.6(5)
C1 N1 C5 118.4(6)
N1 C1 C2 122.7(6)
C1 C2 C3 118.8(6)
C1 C2 C6 121.5(6)
C3 C2 C6 119.7(6)
C2 C3 C4 118.6(6)
C3 C4 C5 120.3(7)
N1 C5 C4 121.1(7)
C2 C6 O1 122.8(6)
C2 C6 O2 113.1(5)
O1 C6 O2 124.1(7)
C6 O2 C7 116.3(6)
O2 C7 C8 107.3(6)
C7 C8 O3 107.8(7)
C8 O3 C9 115.5(7)
O3 C9 C10 112.2(8)
C9 C10 O4 111.1(7)
AG2 N2 C11 117.7(5)
AG2 N2 C15 124.2(6)
C11 N2 C15 117.9(7)
N2 C11 C12 122.2(7)
C11 C12 C13 117.7(7)
C11 C12 C16 121.9(7)
C13 C12 C16 120.3(7)
C12 C13 C14 120.0(7)
C13 C14 C15 118.5(7)
N2 C15 C14 123.7(8)
C12 C16 O5 124.3(8)
C12 C16 O6 111.5(7)
O5 C16 O6 124.2(9)
C16 O6 C17 117.3(7)
O6 C17 C18 106.0(8)
C17 C18 O7 107.2(8)
C18 O7 C19 112.0(7)
O7 C19 C20 110.1(7)
C19 C20 O8 111.2(8)
F1 B F2 99(3)
F1 B F3 98(2)
F1 B F4 119(2)
F2 B F3 104(1)
F2 B F4 111(2)
F3 B F4 120(3)
F1a B F2a 102(2)
F1a B F3a 144(2)
F1a B F4a 103(2)
F2a B F3a 100(3)
F2a B F4a 103(2)
F3a B F4a 97(2)

loop_
_geom_bond_atom_site_label_1
_geom_bond_atom_site_label_2
_geom_bond_distance
AG1 N1 2.174(6)
AG2 N2 2.154(7)
N1 C1 1.336(9)
N1 C5 1.343(9)
C1 C2 1.376(8)
C2 C3 1.385(9)
C2 C6 1.483(9)
C3 C4 1.35(1)
C4 C5 1.39(1)
C6 O1 1.201(7)
C6 O2 1.317(8)
O2 C7 1.458(9)
C7 C8 1.50(1)
C8 O3 1.42(1)
O3 C9 1.37(1)
C9 C10 1.44(1)
C10 O4 1.381(9)
N2 C11 1.326(9)
N2 C15 1.33(1)
C11 C12 1.39(1)
C12 C13 1.40(1)
C12 C16 1.46(1)
C13 C14 1.34(1)
C14 C15 1.37(1)
C16 O5 1.197(9)
C16 O6 1.332(9)
O6 C17 1.45(1)
C17 C18 1.53(1)
C18 O7 1.41(1)
O7 C19 1.41(1)
C19 C20 1.44(1)
C20 O8 1.42(1)
B F1 1.24(3)
B F2 1.32(3)
B F3 1.40(2)
B F4 1.28(2)
B F1a 1.32(3)
B F2a 1.33(3)
B F3a 1.16(2)
B F4a 1.36(4)
F1 F2 1.96(5)
F1 F3 2.00(5)
F1 F4 2.17(4)
F1 F2a 1.97(4)
F1 F3a 2.15(4)
F2 F3 2.15(4)
F2 F4 2.15(4)
F2 F2a 1.11(6)
F2 F3a 1.28(4)
F3 F1a 2.14(4)
F3 F3a 1.09(4)
F3 F4a 1.85(4)
F4 F1a 2.00(4)
F4 F2a 1.46(4)
F4 F3a 2.05(3)
F1a F2a 2.06(5)
F1a F4a 2.11(5)
F2a F3a 1.92(5)
F2a F4a 2.10(6)
F3a F4a 1.90(4)
